data_2104744
loop_
_publ_author_name
'Elliot, Alexander Dean'

_publ_section_title
;
 Structure of pyrrhotite 5<i>C</i> (Fe~9~S~10~)
;
_journal_coeditor_code KD5037
_journal_issue 3
_journal_name_full 'Acta Crystallographica Section B'
_journal_page_first 271
_journal_page_last 279
_journal_paper_doi 10.1107/S0108768110011845
_journal_volume 66
_journal_year 2010
_chemical_formula_structural Ca5(PO4)3F
_chemical_formula_sum 'Ca5 F O12 P3'
_chemical_formula_weight 504.302
_chemical_name_mineral Fluorapatite
_space_group_crystal_system hexagonal
_space_group_IT_number 176
_space_group_name_Hall '-P 6c'
_space_group_name_H-M_alt 'P 63/m'
_symmetry_space_group_name_Hall '-P 6c'
_symmetry_space_group_name_H-M 'P 63/m'
_cell_angle_alpha 90
_cell_angle_beta 90
_cell_angle_gamma 120
_cell_formula_units_Z 2
_cell_length_a 9.37245(49)
_cell_length_b 9.37245(49)
_cell_length_c 6.88302(63)
_cell_volume 523.62(6)
_exptl_absorpt_coefficient_mu 4.75698(66)
_exptl_crystal_density_diffrn 3.19855(44)
_pd_block_id 2010-05-13T00:23|Fluorapatite|A.Elliot|5Ca2
_pd_proc_ls_profile_function
;
Crystallite size and strain modelled with Lorentzian and 
Gaussian component convolutions
Fluorapatite Phase
    CS_L(csfluorapatite, 126.06661`_8.41148_LIMIT_MIN_100 
    min =100; max =2000;)
;
_refine_ls_R_I_factor 0.01652
_cod_data_source_file kd5037.cif
_cod_data_source_block (5Ca2)_Fluorapatite
_cod_depositor_comments
;
 Moving _atom_site_aniso_U_* data items from the _atom_site loop to the
 _atom_site_aniso loop and adding the _atom_site_aniso_label data item.

 Antanas Vaitkus,
 2017-01-29
;
_cod_original_cell_volume 523.620(73)
_cod_database_code 2104744

loop_
_symmetry_equiv_pos_as_xyz
'-x, -y, -z'
'-x, -y, z+1/2'
'-x+y, -x, -z+1/2'
'-x+y, -x, z'
'-y, x-y, -z+1/2'
'-y, x-y, z'
'y, -x+y, -z'
'y, -x+y, z+1/2'
'x-y, x, -z'
'x-y, x, z+1/2'
'x, y, -z+1/2'
'x, y, z'

loop_
_atom_site_aniso_label
_atom_site_aniso_U_11
_atom_site_aniso_U_22
_atom_site_aniso_U_33
_atom_site_aniso_U_12
_atom_site_aniso_U_13
_atom_site_aniso_U_23
Ca1 0.01369 0.01369 0.0078 0.00685 0 0
Ca2 0.01311 0.01032 0.00923 0.00560 0 0
P 0.0085 0.00751 0.0072 0.0045 0 0
O1 0.0166 0.0129 0.0131 0.0109 0 0
O2 0.009 0.0123 0.0211 0.0044 0 0
O3 0.0281 0.0152 0.0107 0.0136 -0.0074 -0.0048
F 0.0119 0.0119 0.043 0.00595 0 0

loop_
_atom_site_label
_atom_site_type_symbol
_atom_site_symmetry_multiplicity
_atom_site_fract_x
_atom_site_fract_y
_atom_site_fract_z
_atom_site_occupancy
Ca1 Ca+2 4 0.3333333 0.6666667 0.00112 1
Ca2 Ca+2 6 0.24186 0.99288 0.25 1
P P 6 0.39845 0.36896 0.25 1
O1 O-2 6 0.32694 0.48444 0.25 1
O2 O-2 6 0.5876 0.4665 0.25 1
O3 O-2 12 0.3411 0.2571 0.07076 1
F F-1 2 0 0 0.25 1

loop_
_atom_type_symbol
_atom_type_description
_atom_type_scat_dispersion_real
_atom_type_scat_dispersion_imag
_atom_type_scat_source
Ca Ca2+ 20.279 0.420 'Default dataset used by TOPAS R3'
F F- 9.025 0.014 'Default dataset used by TOPAS R3'
O O2- 8.016 0.0086 'Default dataset used by TOPAS R3'
P P 15.133 0.130 'Default dataset used by TOPAS R3'

loop_
_citation_title
_citation_page_first
_citation_page_last
_citation_year
_citation_journal_abbrev
_citation_journal_volume
_citation_journal_id_ISSN
' Structural disorder in hydoxyapatite' 123 148 1992
;
;
;
;
;
;
